data_4101009
loop_
_publ_author_name
'Holovics, Thomas C.'
'Robinson, Randall E.'
'Weintrob, Edward C.'
'Toriyama, Masaharu'
'Lushington, Gerald H.'
'Barybin, Mikhail V.'

_publ_section_title
;
The 2,6-Diisocyanoazulene Motif: Synthesis and Efficient
 Mono- and Heterobimetallic Complexation with Controlled
 Orientation of the Azulenic Dipole
;
_journal_name_full 'Journal of the American Chemical Society'
_journal_paper_doi 10.1021/ja053933+
_journal_year 2006
_chemical_formula_moiety 'C28 H14 Cr2 N2 O14'
_chemical_formula_sum 'C28 H14 Cr2 N2 O14'
_chemical_formula_weight 706.41
_space_group_IT_number 2
_symmetry_cell_setting triclinic
_symmetry_space_group_name_Hall '-P 1'
_symmetry_space_group_name_H-M 'P -1'
_cell_angle_alpha 107.171(4)
_cell_angle_beta 94.690(4)
_cell_angle_gamma 90.315(4)
_cell_formula_units_Z 2
_cell_length_a 6.2166(10)
_cell_length_b 15.089(2)
_cell_length_c 16.799(2)
_cell_measurement_temperature 293(2)
_cell_volume 1499.8(4)
_diffrn_ambient_temperature 293(2)
_exptl_crystal_density_diffrn 1.564
_cod_depositor_comments
;
The following automatic conversions were performed:
'_symmetry_cell_setting' value 'Triclinic' changed to 'triclinic'
according to '/home/saulius/struct/CIF-dictionaries/cif_core.dic'
dictionary named 'cif_core.dic' version 2.4.1 from 2010-06-29.

Automatic conversion script
Id: cif_fix_enum 1527 2010-12-29 10:47:43Z saulius 
;
_cod_database_code 4101009

loop_
_symmetry_equiv_pos_as_xyz
'x, y, z'
'-x, -y, -z'

loop_
_atom_site_label
_atom_site_type_symbol
_atom_site_fract_x
_atom_site_fract_y
_atom_site_fract_z
_atom_site_U_iso_or_equiv
_atom_site_adp_type
_atom_site_occupancy
_atom_site_symmetry_multiplicity
_atom_site_calc_flag
_atom_site_refinement_flags
_atom_site_disorder_assembly
_atom_site_disorder_group
CrB Cr 1.56773(7) 0.68526(3) 0.17446(3) 0.04558(18) Uani 1 1 d . . .
CrA Cr 0.09876(8) 0.06807(3) 0.33158(3) 0.05100(18) Uani 1 1 d . . .
O12 O 0.5139(4) 0.29455(16) 0.45203(12) 0.0605(6) Uani 1 1 d . . .
O11 O 0.7687(4) 0.40812(17) 0.48706(13) 0.0656(7) Uani 1 1 d . . .
O5B O 1.7695(5) 0.8531(2) 0.14224(19) 0.0873(9) Uani 1 1 d . . .
O2B O 1.3888(5) 0.82114(19) 0.32459(17) 0.0764(7) Uani 1 1 d . . .
O1B O 1.9794(4) 0.6770(2) 0.2824(2) 0.0801(8) Uani 1 1 d . . .
O4B O 1.7450(5) 0.5495(2) 0.02307(19) 0.0871(9) Uani 1 1 d . . .
O3B O 1.1636(5) 0.6974(3) 0.06507(19) 0.0908(9) Uani 1 1 d . . .
O5A O -0.1015(6) -0.0965(2) 0.3702(3) 0.1058(11) Uani 1 1 d . . .
O1A O 0.5175(5) 0.0519(2) 0.4322(2) 0.0920(9) Uani 1 1 d . . .
O2A O -0.0573(5) 0.1992(2) 0.4899(2) 0.0948(9) Uani 1 1 d . . .
O3A O -0.3183(5) 0.0831(2) 0.2308(2) 0.0960(10) Uani 1 1 d . . .
O4A O 0.2608(5) -0.0625(2) 0.1747(2) 0.0925(9) Uani 1 1 d . . .
O31 O 0.4478(5) 0.2705(2) 0.05781(15) 0.0974(11) Uani 1 1 d . . .
O32 O 0.2543(4) 0.19950(19) 0.12666(14) 0.0738(8) Uani 1 1 d . . .
N61 N 1.3170(4) 0.52741(18) 0.21542(16) 0.0524(6) Uani 1 1 d . . .
N21 N 0.3389(4) 0.22982(17) 0.29322(15) 0.0451(6) Uani 1 1 d . . .
C61 C 1.4202(5) 0.5843(2) 0.20041(18) 0.0475(7) Uani 1 1 d . . .
C21 C 0.2395(5) 0.1710(2) 0.30668(18) 0.0460(7) Uani 1 1 d . . .
C5B C 1.6926(6) 0.7892(2) 0.1520(2) 0.0588(8) Uani 1 1 d . . .
C2B C 1.4542(5) 0.7695(2) 0.2684(2) 0.0520(7) Uani 1 1 d . . .
C1B C 1.8243(5) 0.6783(2) 0.2422(2) 0.0542(8) Uani 1 1 d . . .
C4B C 1.6801(6) 0.6010(3) 0.0800(2) 0.0613(9) Uani 1 1 d . . .
C3B C 1.3157(6) 0.6937(3) 0.1060(2) 0.0590(8) Uani 1 1 d . . .
C5A C -0.0238(6) -0.0343(3) 0.3570(3) 0.0721(11) Uani 1 1 d . . .
C1A C 0.3619(6) 0.0570(3) 0.3948(2) 0.0628(9) Uani 1 1 d . . .
C2A C -0.0014(6) 0.1503(3) 0.4304(3) 0.0661(9) Uani 1 1 d . . .
C3A C -0.1622(6) 0.0794(2) 0.2689(3) 0.0641(9) Uani 1 1 d . . .
C4A C 0.2010(6) -0.0132(3) 0.2338(3) 0.0632(9) Uani 1 1 d . . .
C6 C 1.1491(5) 0.47360(19) 0.22903(19) 0.0462(7) Uani 1 1 d . . .
C7 C 1.1384(5) 0.4734(2) 0.31149(19) 0.0498(7) Uani 1 1 d . . .
H7 H 1.2502 0.5056 0.3494 0.060 Uiso 1 1 calc R . .
C8 C 0.9839(5) 0.4318(2) 0.34453(18) 0.0476(7) Uani 1 1 d . . .
H8 H 1.0052 0.4409 0.4019 0.057 Uiso 1 1 calc R . .
C9 C 0.8025(4) 0.37873(19) 0.30503(16) 0.0400(6) Uani 1 1 d . . .
C1 C 0.6518(5) 0.33749(19) 0.34384(17) 0.0416(6) Uani 1 1 d . . .
C2 C 0.5007(4) 0.28510(18) 0.28072(17) 0.0408(6) Uani 1 1 d . . .
C3 C 0.5403(5) 0.2955(2) 0.20247(17) 0.0434(6) Uani 1 1 d . . .
C10 C 0.7291(5) 0.35197(19) 0.21546(16) 0.0413(6) Uani 1 1 d . . .
C4 C 0.8269(5) 0.3762(2) 0.15297(19) 0.0538(8) Uani 1 1 d . . .
H4 H 0.7571 0.3536 0.0995 0.065 Uiso 1 1 calc R . .
C5 C 1.0157(5) 0.4299(2) 0.15900(19) 0.0561(8) Uani 1 1 d . . .
H5 H 1.0559 0.4367 0.1090 0.067 Uiso 1 1 calc R . .
C11 C 0.6563(5) 0.3514(2) 0.43406(18) 0.0477(7) Uani 1 1 d . . .
C13 C 0.4910(6) 0.3075(2) 0.5407(2) 0.0627(9) Uani 1 1 d D . .
H13A H 0.6305 0.3233 0.5726 0.075 Uiso 1 1 calc R . .
H13B H 0.4357 0.2506 0.5484 0.075 Uiso 1 1 calc R . .
C14 C 0.3375(6) 0.3846(3) 0.5709(2) 0.0770(11) Uani 1 1 d D . .
H14A H 0.3194 0.3933 0.6289 0.115 Uiso 1 1 d R . .
H14B H 0.2003 0.3688 0.5388 0.115 Uiso 1 1 d R . .
H14C H 0.3948 0.4409 0.5642 0.115 Uiso 1 1 d R . .
C31 C 0.4149(6) 0.2544(2) 0.1214(2) 0.0589(8) Uani 1 1 d . . .
C33 C 0.1217(8) 0.1548(4) 0.0481(3) 0.0994(17) Uani 1 1 d D . .
H33A H 0.2013 0.1064 0.0118 0.119 Uiso 1 1 calc R . .
H33B H 0.0826 0.2000 0.0191 0.119 Uiso 1 1 calc R . .
C34 C -0.0783(8) 0.1140(4) 0.0709(4) 0.130(2) Uani 1 1 d D . .
H34A H -0.1758 0.0899 0.0217 0.195 Uiso 1 1 d R . .
H34B H -0.1475 0.1614 0.1113 0.195 Uiso 1 1 d R . .
H34C H -0.0388 0.0648 0.0941 0.195 Uiso 1 1 d R . .

loop_
_atom_site_aniso_label
_atom_site_aniso_U_11
_atom_site_aniso_U_22
_atom_site_aniso_U_33
_atom_site_aniso_U_23
_atom_site_aniso_U_13
_atom_site_aniso_U_12
CrB 0.0443(3) 0.0501(3) 0.0464(3) 0.0190(2) 0.0110(2) -0.0102(2)
CrA 0.0434(3) 0.0451(3) 0.0703(4) 0.0241(2) 0.0123(2) -0.0076(2)
O12 0.0740(15) 0.0720(15) 0.0387(11) 0.0209(10) 0.0085(10) -0.0255(12)
O11 0.0778(16) 0.0799(16) 0.0381(11) 0.0175(11) 0.0022(11) -0.0371(13)
O5B 0.110(2) 0.0751(18) 0.0860(19) 0.0363(15) 0.0176(17) -0.0349(17)
O2B 0.0857(19) 0.0706(17) 0.0727(17) 0.0156(14) 0.0274(15) 0.0092(14)
O1B 0.0541(15) 0.087(2) 0.102(2) 0.0351(17) -0.0006(15) 0.0030(14)
O4B 0.094(2) 0.088(2) 0.0737(18) 0.0088(15) 0.0365(16) -0.0030(16)
O3B 0.0716(18) 0.127(3) 0.0791(19) 0.0423(18) -0.0065(15) -0.0051(17)
O5A 0.096(2) 0.0712(19) 0.173(3) 0.065(2) 0.037(2) -0.0144(16)
O1A 0.0658(18) 0.110(2) 0.111(2) 0.054(2) -0.0067(17) -0.0007(17)
O2A 0.091(2) 0.095(2) 0.093(2) 0.0134(18) 0.0312(18) 0.0113(18)
O3A 0.0620(18) 0.089(2) 0.134(3) 0.0335(19) -0.0081(18) 0.0061(15)
O4A 0.091(2) 0.082(2) 0.094(2) 0.0052(17) 0.0242(18) 0.0052(17)
O31 0.109(2) 0.141(3) 0.0451(14) 0.0390(16) -0.0104(14) -0.065(2)
O32 0.0833(17) 0.0880(18) 0.0475(13) 0.0214(12) -0.0104(12) -0.0457(14)
N61 0.0544(15) 0.0499(15) 0.0566(15) 0.0184(12) 0.0175(12) -0.0099(12)
N21 0.0487(13) 0.0452(13) 0.0444(13) 0.0174(10) 0.0057(10) -0.0110(11)
C61 0.0484(16) 0.0516(17) 0.0436(15) 0.0144(13) 0.0096(12) -0.0053(14)
C21 0.0450(15) 0.0457(16) 0.0478(16) 0.0147(13) 0.0047(12) -0.0053(13)
C5B 0.063(2) 0.064(2) 0.0529(18) 0.0212(15) 0.0112(15) -0.0164(17)
C2B 0.0536(18) 0.0540(18) 0.0538(18) 0.0234(15) 0.0084(14) -0.0046(15)
C1B 0.0481(18) 0.0538(19) 0.062(2) 0.0185(15) 0.0116(15) -0.0040(14)
C4B 0.060(2) 0.070(2) 0.057(2) 0.0201(17) 0.0159(16) -0.0141(17)
C3B 0.0570(19) 0.071(2) 0.0533(19) 0.0252(16) 0.0071(16) -0.0101(16)
C5A 0.055(2) 0.061(2) 0.111(3) 0.038(2) 0.020(2) -0.0051(17)
C1A 0.056(2) 0.062(2) 0.079(2) 0.0316(18) 0.0145(18) -0.0040(16)
C2A 0.056(2) 0.064(2) 0.083(3) 0.027(2) 0.0137(18) -0.0076(17)
C3A 0.051(2) 0.0497(19) 0.092(3) 0.0212(18) 0.0067(18) -0.0032(15)
C4A 0.0525(19) 0.056(2) 0.083(3) 0.0229(18) 0.0065(18) -0.0068(16)
C6 0.0490(16) 0.0390(15) 0.0537(17) 0.0159(12) 0.0148(13) -0.0059(12)
C7 0.0493(16) 0.0518(17) 0.0492(16) 0.0159(13) 0.0068(13) -0.0139(13)
C8 0.0509(16) 0.0528(17) 0.0394(14) 0.0141(12) 0.0062(12) -0.0110(13)
C9 0.0442(14) 0.0417(15) 0.0360(13) 0.0135(11) 0.0086(11) -0.0040(12)
C1 0.0468(15) 0.0435(15) 0.0372(14) 0.0151(11) 0.0076(11) -0.0082(12)
C2 0.0432(15) 0.0390(14) 0.0429(14) 0.0153(11) 0.0080(11) -0.0054(11)
C3 0.0507(16) 0.0443(15) 0.0372(14) 0.0155(11) 0.0026(12) -0.0104(12)
C10 0.0498(15) 0.0392(14) 0.0370(13) 0.0140(11) 0.0060(11) -0.0073(12)
C4 0.0657(19) 0.0596(19) 0.0373(15) 0.0168(13) 0.0041(13) -0.0210(15)
C5 0.066(2) 0.063(2) 0.0443(16) 0.0211(15) 0.0183(14) -0.0123(16)
C11 0.0533(17) 0.0527(17) 0.0417(15) 0.0202(13) 0.0077(13) -0.0096(14)
C13 0.076(2) 0.076(2) 0.0435(17) 0.0282(16) 0.0104(15) -0.0138(19)
C14 0.070(2) 0.101(3) 0.062(2) 0.025(2) 0.0167(18) -0.005(2)
C31 0.063(2) 0.066(2) 0.0475(18) 0.0194(15) -0.0008(15) -0.0199(17)
C33 0.113(4) 0.122(4) 0.056(2) 0.024(2) -0.018(2) -0.065(3)
C34 0.118(5) 0.128(5) 0.126(5) 0.018(4) -0.019(4) -0.021(4)

loop_
_geom_bond_atom_site_label_1
_geom_bond_atom_site_label_2
_geom_bond_distance
_geom_bond_site_symmetry_2
_geom_bond_publ_flag
CrB C3B 1.894(4) . ?
CrB C5B 1.895(3) . ?
CrB C2B 1.900(3) . ?
CrB C1B 1.904(4) . ?
CrB C4B 1.903(4) . ?
CrB C61 1.948(3) . ?
CrA C5A 1.892(4) . ?
CrA C4A 1.896(4) . ?
CrA C3A 1.897(4) . ?
CrA C2A 1.909(4) . ?
CrA C1A 1.912(4) . ?
CrA C21 1.944(3) . ?
O12 C11 1.341(3) . ?
O12 C13 1.463(4) . ?
O11 C11 1.207(4) . ?
O5B C5B 1.134(4) . ?
O2B C2B 1.138(4) . ?
O1B C1B 1.135(4) . ?
O4B C4B 1.145(4) . ?
O3B C3B 1.134(5) . ?
O5A C5A 1.139(4) . ?
O1A C1A 1.126(4) . ?
O2A C2A 1.135(5) . ?
O3A C3A 1.129(5) . ?
O4A C4A 1.142(5) . ?
O31 C31 1.195(4) . ?
O32 C31 1.319(4) . ?
O32 C33 1.471(4) . ?
N61 C61 1.166(4) . ?
N61 C6 1.393(3) . ?
N21 C21 1.165(4) . ?
N21 C2 1.371(3) . ?
C6 C5 1.372(4) . ?
C6 C7 1.393(4) . ?
C7 C8 1.383(4) . ?
C7 H7 0.9300 . ?
C8 C9 1.381(4) . ?
C8 H8 0.9300 . ?
C9 C1 1.422(4) . ?
C9 C10 1.470(4) . ?
C1 C2 1.402(4) . ?
C1 C11 1.465(4) . ?
C2 C3 1.410(4) . ?
C3 C10 1.410(4) . ?
C3 C31 1.473(4) . ?
C10 C4 1.391(4) . ?
C4 C5 1.402(4) . ?
C4 H4 0.9300 . ?
C5 H5 0.9300 . ?
C13 C14 1.505(3) . ?
C13 H13A 0.9700 . ?
C13 H13B 0.9700 . ?
C14 H14A 0.9600 . ?
C14 H14B 0.9600 . ?
C14 H14C 0.9600 . ?
C33 C34 1.510(4) . ?
C33 H33A 0.9700 . ?
C33 H33B 0.9700 . ?
C34 H34A 0.9600 . ?
C34 H34B 0.9600 . ?
C34 H34C 0.9600 . ?
